data_2006116
loop_
_publ_author_name
'Burd, Craig J.'
'Dobson, Allison J.'
'Gerkin, Roger E.'

_publ_section_title
;
 \a and \b Phases of 4-Aminoquinoline-2-carboxylic Acid Monohydrate
;
_journal_issue 5
_journal_name_full 'Acta Crystallographica Section C'
_journal_page_first 602
_journal_page_last 605
_journal_paper_doi 10.1107/S0108270197000565
_journal_volume 53
_journal_year 1997
_chemical_formula_iupac 'C10 H8 N2 O2, H2 O'
_chemical_formula_moiety 'C10 H8 N2 O2 .H2 O'
_chemical_formula_sum 'C10 H10 N2 O3'
_chemical_formula_weight 206.20
_chemical_name_common '4-aminoquinoline-2-carboxylic acid monohydrate '
_chemical_name_systematic ' 4-aminoquinoline-2-carboxylic acid monohydrate'
_space_group_IT_number 2
_symmetry_cell_setting triclinic
_symmetry_space_group_name_Hall '-P 1'
_symmetry_space_group_name_H-M 'P -1'
_cell_angle_alpha 94.640(10)
_cell_angle_beta 96.480(10)
_cell_angle_gamma 67.200(10)
_cell_formula_units_Z 2
_cell_length_a 7.6020(10)
_cell_length_b 8.6620(10)
_cell_length_c 7.5050(10)
_cell_measurement_reflns_used 25
_cell_measurement_temperature 296
_cell_measurement_theta_max 17.3
_cell_measurement_theta_min 15.8
_cell_volume 452.30(11)
_computing_cell_refinement 'MSC/AFC Diffractometer Control Software'
_computing_data_collection
;
MSC/AFC Diffractometer Control Software
(Molecular Structure Corporation, 1988)
;
_computing_data_reduction 'TEXSAN (Molecular Structure Corporation, 1989)'
_computing_molecular_graphics 'ORTEPII (Johnson, 1976)'
_computing_publication_material TEXSAN
_computing_structure_refinement TEXSAN
_computing_structure_solution DIRDIF
_diffrn_ambient_temperature 296
_diffrn_measurement_device 'Rigaku AFC5S'
_diffrn_measurement_method \w
_diffrn_radiation_monochromator graphite
_diffrn_radiation_source 'X-ray tube'
_diffrn_radiation_type MoK\a
_diffrn_radiation_wavelength 0.71073
_diffrn_reflns_av_R_equivalents 0.011
_diffrn_reflns_limit_h_max 9
_diffrn_reflns_limit_h_min 0
_diffrn_reflns_limit_k_max 11
_diffrn_reflns_limit_k_min -10
_diffrn_reflns_limit_l_max 9
_diffrn_reflns_limit_l_min -9
_diffrn_reflns_number 2253
_diffrn_reflns_theta_max 27.5
_diffrn_reflns_theta_min 2.00
_diffrn_standards_decay_% -3.5
_diffrn_standards_interval_count 150
_diffrn_standards_number 6
_exptl_absorpt_coefficient_mu 0.107
_exptl_absorpt_correction_type none
_exptl_crystal_colour colorless
_exptl_crystal_density_diffrn 1.514
_exptl_crystal_density_method 'not measured'
_exptl_crystal_description 'cut plate'
_exptl_crystal_F_000 216
_exptl_crystal_size_max 0.38
_exptl_crystal_size_mid 0.34
_exptl_crystal_size_min 0.34
_refine_diff_density_max 0.27
_refine_diff_density_min -0.17
_refine_ls_extinction_method none
_refine_ls_goodness_of_fit_obs 2.30
_refine_ls_hydrogen_treatment refall
_refine_ls_matrix_type full
_refine_ls_number_parameters 176
_refine_ls_number_reflns 1774
_refine_ls_R_factor_obs .040
_refine_ls_shift/esd_max <0.01
_refine_ls_structure_factor_coef F
_refine_ls_weighting_details 'w = 1/\sF^2^'
_refine_ls_weighting_scheme calc
_refine_ls_wR_factor_obs .055
_reflns_number_observed 1774
_reflns_number_total 2094
_reflns_observed_criterion 'I >\s~I~'
_cod_data_source_file fr1021.cif
_cod_data_source_block alpha
_cod_depositor_comments
;
The following automatic conversions were performed:
'_symmetry_cell_setting' value 'Triclinic' changed to 'triclinic'
according to '/home/saulius/struct/CIF-dictionaries/cif_core.dic'
dictionary named 'cif_core.dic' version 2.4.1 from 2010-06-29.

Automatic conversion script
Id: cif_fix_enum 1527 2010-12-29 10:47:43Z saulius 

The following automatic conversions were performed:

'_atom_site_thermal_displace_type' tag value 'Uij' was replaced with
'Uani' value 25 times.

Automatic conversion script
Id: cif_fix_values 1646 2011-03-28 12:23:43Z adriana 

The following automatic conversions were performed:

'_symmetry_cell_setting' value 'Triclinic' changed to 'triclinic'
according to /home/saulius/struct/CIF-dictionaries/cif_core.dic
dictionary named 'cif_core.dic' version 2.4.1 from 2010-06-29.

Automatic conversion script
Id: cif_fix_values 1715 2011-07-08 13:25:40Z adriana 

The following automatic conversions were performed:

'_refine_ls_weighting_scheme' value 'w = 1/\sF^2^' was changed to
'calc'. New tag '_refine_ls_weighting_details' was created. The value
of the new tag was set to 'w = 1/\sF^2^'.

Automatic conversion script
Id: cif_fix_values 3143 2015-03-26 13:38:13Z robertas 
;
_cod_original_cell_volume 452.30(10)
_cod_original_sg_symbol_H-M 'P -1 '
_cod_database_code 2006116

loop_
_symmetry_equiv_pos_as_xyz
+x,+y,+z
-x,-y,-z

loop_
_atom_site_aniso_label
_atom_site_aniso_U_11
_atom_site_aniso_U_22
_atom_site_aniso_U_33
_atom_site_aniso_U_12
_atom_site_aniso_U_13
_atom_site_aniso_U_23
O1 .0779(8) .0289(5) .0374(6) -.0235(5) .0014(5) .0038(4)
O2 .0652(8) .0433(6) .0314(5) -.0234(5) -.0066(5) .0139(4)
O3 .0551(7) .0340(6) .0452(7) -.0174(5) .0043(5) .0040(5)
N .0393(6) .0246(5) .0249(5) -.0141(5) .0000(4) .0026(4)
N1 .0553(8) .0312(7) .0301(6) -.0226(6) -.0057(5) .0017(5)
C2 .0296(7) .0271(7) .0263(6) -.0104(5) .0031(5) .0034(5)
C3 .0354(7) .0297(7) .0239(6) -.0128(6) -.0003(5) .0034(5)
C4 .0309(7) .0265(6) .0287(7) -.0120(5) .0029(5) -.0001(5)
C5 .0401(8) .0276(7) .0336(7) -.0140(6) .0018(6) .0041(5)
C6 .0437(8) .0303(7) .0337(7) -.0133(6) -.0014(6) .0092(6)
C7 .0393(8) .0371(8) .0263(7) -.0133(6) -.0031(6) .0070(5)
C8 .0406(8) .0308(7) .0292(7) -.0155(6) -.0022(6) .0019(5)
C9 .0288(7) .0260(6) .0275(6) -.0108(5) .0020(5) .0034(5)
C10 .0288(6) .0257(6) .0259(6) -.0107(5) .0025(5) .0018(5)
C11 .0373(7) .0272(7) .0311(7) -.0117(5) .0014(5) .0066(5)

loop_
_atom_site_label
_atom_site_fract_x
_atom_site_fract_y
_atom_site_fract_z
_atom_site_U_iso_or_equiv
_atom_site_thermal_displace_type
_atom_site_calc_flag
_atom_site_calc_attached_atom
O1 .3479(2) -.38140(10) .14380(10) .0473(3) Uani ? ?
O2 .4004(2) -.27090(10) .41420(10) .0460(3) Uani ? ?
O3 .2704(2) -.34990(10) -.2787(2) .0445(3) Uani ? ?
N .2535(2) -.08760(10) -.0097(2) .0292(3) Uani ? ?
N1 .3257(2) .3131(2) .2763(2) .0377(3) Uani ? ?
C2 .3148(2) -.0993(2) .1653(2) .0276(3) Uani ? ?
C3 .3371(2) .0340(2) .2624(2) .0297(3) Uani ? ?
C4 .2990(2) .1857(2) .1814(2) .0285(3) Uani ? ?
C5 .1843(2) .3447(2) -.1020(2) .0334(4) Uani ? ?
C6 .1175(2) .3495(2) -.2789(2) .0361(4) Uani ? ?
C7 .0937(2) .2101(2) -.3685(2) .0348(4) Uani ? ?
C8 .1393(2) .0652(2) -.2807(2) .0334(4) Uani ? ?
C9 .2073(2) .0581(2) -.0981(2) .0272(3) Uani ? ?
C10 .2293(2) .1985(2) -.0055(2) .0267(3) Uani ? ?
C11 .3579(2) -.2664(2) .2489(2) .0319(3) Uani ? ?
H1 .246(3) -.176(2) -.078(2) .055(5) Uani ? ?
H3 .383(2) .025(2) .389(2) .034(4) Uani ? ?
H5 .206(2) .448(2) -.036(2) .043(4) Uani ? ?
H6 .093(3) .452(2) -.342(2) .058(5) Uani ? ?
H7 .038(2) .222(2) -.489(2) .043(4) Uani ? ?
H8 .124(2) -.032(2) -.344(2) .047(5) Uani ? ?
H1N .384(2) .300(2) .393(2) .047(5) Uani ? ?
H2N .314(2) .414(2) .229(2) .042(4) Uani ? ?
H1O .366(4) -.433(3) -.227(3) .087(8) Uani ? ?
H2O .308(3) -.347(3) -.378(3) .068(7) Uani ? ?

loop_
_atom_type_symbol
_atom_type_scat_dispersion_real
_atom_type_scat_dispersion_imag
_atom_type_scat_source
H 0 0 'Stewart, Davidson & Simpson (1965)'
C .002 .002 'Cromer and Waber (1974)'
N .004 .003 'Cromer and Waber (1974)'
O .008 .006 'Cromer and Waber (1974)'

loop_
_geom_angle_atom_site_label_1
_geom_angle_atom_site_label_2
_geom_angle_atom_site_label_3
_geom_angle
_geom_angle_publ_flag
C2 N C9 121.80(10) no
N C2 C3 120.80(10) no
C2 C3 C4 121.20(10) no
N1 C4 C3 120.60(10) yes
N1 C4 C10 121.70(10) yes
C3 C4 C10 117.70(10) no
C6 C5 C10 120.40(10) no
C5 C6 C7 120.80(10) no
C6 C7 C8 120.50(10) no
C7 C8 C9 119.60(10) no
N C9 C8 119.60(10) no
N C9 C10 119.80(10) no
C8 C9 C10 120.50(10) no
C4 C10 C5 123.20(10) no
C4 C10 C9 118.60(10) no
C5 C10 C9 118.20(10) no
N C2 C11 116.90(10) yes
C3 C2 C11 122.40(10) yes
C2 C11 O1 116.10(10) yes
C2 C11 O2 116.00(10) yes
O1 C11 O2 128.00(10) yes
H1O O3 H2O 103(2) yes
C2 N H1 122.0(10) no
C9 N H1 116.0(10) no
C2 C3 H3 120.5(9) no
C4 C3 H3 118.3(9) no
C4 N1 H1N 121.0(10) no
C4 N1 H2N 125.0(10) no
H1N N1 H2N 112.0(10) yes
C10 C5 H5 118.8(9) no
C6 C5 H5 120.7(9) no
C5 C6 H6 118.0(10) no
C7 C6 H6 121.0(10) no
C6 C7 H7 117.9(9) no
C8 C7 H7 121.0(10) no
C7 C8 H8 120.0(10) no
C9 C8 H8 120.0(10) no

loop_
_geom_bond_atom_site_label_1
_geom_bond_atom_site_label_2
_geom_bond_site_symmetry_1
_geom_bond_site_symmetry_2
_geom_bond_distance
_geom_bond_publ_flag
N C2 ? ? 1.341(2) no
N C9 ? ? 1.377(2) no
N1 C4 ? ? 1.334(2) yes
C2 C3 ? ? 1.372(2) no
C3 C4 ? ? 1.405(2) no
C4 C10 ? ? 1.439(2) no
C5 C6 ? ? 1.365(2) no
C5 C10 ? ? 1.415(2) no
C6 C7 ? ? 1.398(2) no
C7 C8 ? ? 1.369(2) no
C8 C9 ? ? 1.406(2) no
C9 C10 ? ? 1.409(2) no
C2 C11 ? ? 1.526(2) yes
C11 O1 ? ? 1.240(2) yes
C11 O2 ? ? 1.246(2) yes
N H1 ? ? .90(2) no
C3 H3 ? ? .97(2) no
C5 H5 ? ? 1.05(2) no
C6 H6 ? ? .98(2) no
C7 H7 ? ? .95(2) no
C8 H8 ? ? .98(2) no
N1 H1N ? ? .93(2) no
N1 H2N ? ? .94(2) no
O3 H1O ? ? .88(3) no
O3 H2O ? ? .83(2) no
